data_7057615
loop_
_publ_author_name
'Huang, Yang'
'Zou, Guo-Dong'
'Li, Hua-Min'
'Cui, Ying'
'Fan, Yang'

_publ_section_title
;
 A photoactive {Ti16} metal--organic capsule: structural,
 photoelectrochemical and photocatalytic properties
;
_journal_issue 17
_journal_name_full 'New Journal of Chemistry'
_journal_page_first 14079
_journal_paper_doi 10.1039/C8NJ02992J
_journal_volume 42
_journal_year 2018
_chemical_formula_moiety 'C47 H84 O27 Ti8'
_chemical_formula_sum 'C47 H84 O27 Ti8'
_chemical_formula_weight 1464.34
_space_group_crystal_system monoclinic
_space_group_IT_number 14
_space_group_name_Hall '-P 2yn'
_space_group_name_H-M_alt 'P 1 21/n 1'
_symmetry_space_group_name_Hall '-P 2yn'
_symmetry_space_group_name_H-M 'P 1 21/n 1'
_atom_sites_solution_hydrogens mixed
_audit_creation_method SHELXL-2016/6
_audit_update_record
;
2018-07-25 deposited with the CCDC.
2018-07-31 downloaded from the CCDC.
;
_cell_angle_alpha 90
_cell_angle_beta 93.3590(10)
_cell_angle_gamma 90
_cell_formula_units_Z 4
_cell_length_a 12.9587(3)
_cell_length_b 19.2226(4)
_cell_length_c 25.8490(5)
_cell_measurement_reflns_used 9953
_cell_measurement_temperature 150(2)
_cell_measurement_theta_max 68.21
_cell_measurement_theta_min 2.87
_cell_volume 6427.9(2)
_computing_cell_refinement 'APEX3 (Bruker, 2016)'
_computing_data_collection 'APEX3 (Bruker, 2016)'
_computing_data_reduction 'APEX3 (Bruker, 2016)'
_computing_molecular_graphics 'DIAMOND. Version 3.2k. Crystal Impact'
_computing_publication_material 'Windows Word 2010'
_computing_structure_refinement 'SHELXL-2016/6 (Sheldrick, 2016)'
_computing_structure_solution 'SHELXT 2014/5 (Sheldrick, 2014)'
_diffrn_ambient_temperature 150(2)
_diffrn_measured_fraction_theta_full 0.991
_diffrn_measured_fraction_theta_max 0.990
_diffrn_measurement_device_type 'Bruker D8 Venture'
_diffrn_radiation_type CuK\a
_diffrn_radiation_wavelength 1.54178
_diffrn_reflns_av_R_equivalents 0.0348
_diffrn_reflns_av_unetI/netI 0.0336
_diffrn_reflns_Laue_measured_fraction_full 0.991
_diffrn_reflns_Laue_measured_fraction_max 0.990
_diffrn_reflns_limit_h_max 15
_diffrn_reflns_limit_h_min -15
_diffrn_reflns_limit_k_max 23
_diffrn_reflns_limit_k_min -23
_diffrn_reflns_limit_l_max 30
_diffrn_reflns_limit_l_min -30
_diffrn_reflns_number 37147
_diffrn_reflns_point_group_measured_fraction_full 0.991
_diffrn_reflns_point_group_measured_fraction_max 0.990
_diffrn_reflns_theta_full 67.679
_diffrn_reflns_theta_max 68.284
_diffrn_reflns_theta_min 4.119
_exptl_absorpt_coefficient_mu 8.693
_exptl_absorpt_correction_T_max 0.7531
_exptl_absorpt_correction_T_min 0.5896
_exptl_absorpt_correction_type multi-scan
_exptl_absorpt_process_details
;
 SADABS 2016/2: Krause, L., Herbst-Irmer, R., Sheldrick G.M. & Stalke D.,
 J. Appl. Cryst. 48 (2015) 3-10
;
_exptl_crystal_colour red
_exptl_crystal_density_diffrn 1.513
_exptl_crystal_description rodlike
_exptl_crystal_F_000 3032
_exptl_crystal_size_max 0.20
_exptl_crystal_size_mid 0.12
_exptl_crystal_size_min 0.11
_refine_diff_density_max 1.578
_refine_diff_density_min -0.985
_refine_diff_density_rms 0.099
_refine_ls_extinction_method none
_refine_ls_goodness_of_fit_ref 1.060
_refine_ls_hydrogen_treatment constr
_refine_ls_matrix_type full
_refine_ls_number_parameters 787
_refine_ls_number_reflns 11659
_refine_ls_number_restraints 152
_refine_ls_restrained_S_all 1.111
_refine_ls_R_factor_all 0.0612
_refine_ls_R_factor_gt 0.0535
_refine_ls_shift/su_max 0.001
_refine_ls_shift/su_mean 0.000
_refine_ls_structure_factor_coef Fsqd
_refine_ls_weighting_details 'w=1/[\s^2^(Fo^2^)+(0.0902P)^2^+11.2452P] where P=(Fo^2^+2Fc^2^)/3'
_refine_ls_weighting_scheme calc
_refine_ls_wR_factor_gt 0.1479
_refine_ls_wR_factor_ref 0.1552
_reflns_Friedel_coverage 0.000
_reflns_number_gt 10041
_reflns_number_total 11659
_reflns_threshold_expression 'I > 2\s(I)'
_cod_data_source_file c8nj02992j2.cif
_cod_data_source_block Ti16DHB4
_cod_depositor_comments 'Adding full bibliography for 7057615--7057616.cif.'
_cod_database_code 7057615
_shelx_shelxl_version_number 2016/6
_shelx_space_group_comment
;
The symmetry employed for this shelxl refinement is uniquely defined
by the following loop, which should always be used as a source of
symmetry information in preference to the above space-group names.
They are only intended as comments.
;

loop_
_space_group_symop_operation_xyz
'x, y, z'
'-x+1/2, y+1/2, -z+1/2'
'-x, -y, -z'
'x-1/2, -y-1/2, z-1/2'

loop_
_atom_site_label
_atom_site_type_symbol
_atom_site_fract_x
_atom_site_fract_y
_atom_site_fract_z
_atom_site_U_iso_or_equiv
_atom_site_adp_type
_atom_site_occupancy
_atom_site_site_symmetry_order
_atom_site_calc_flag
_atom_site_refinement_flags_posn
_atom_site_refinement_flags_adp
_atom_site_refinement_flags_occupancy
_atom_site_disorder_assembly
_atom_site_disorder_group
Ti1 Ti 0.33022(5) 0.77713(3) 0.65407(3) 0.02579(16) Uani 1 1 d . . . . .
Ti2 Ti 0.40294(5) 0.81491(3) 0.55065(3) 0.02648(16) Uani 1 1 d . . . . .
Ti3 Ti 0.15266(5) 0.74135(3) 0.57562(3) 0.02836(16) Uani 1 1 d . . . . .
Ti4 Ti 0.29964(5) 0.69517(3) 0.47725(2) 0.02439(15) Uani 1 1 d . . . . .
Ti5 Ti 0.55039(5) 0.68601(3) 0.52665(2) 0.02143(15) Uani 1 1 d . . . . .
Ti6 Ti 0.55388(5) 0.72830(3) 0.65381(3) 0.02732(16) Uani 1 1 d . . . . .
Ti7 Ti 0.43180(5) 0.60947(3) 0.70508(2) 0.02714(16) Uani 1 1 d . . . . .
Ti8 Ti 0.17062(5) 0.61764(3) 0.65234(3) 0.02822(16) Uani 1 1 d . . . . .
O1 O 0.2762(2) 0.80491(13) 0.58369(10) 0.0283(5) Uani 1 1 d . . . . .
O2 O 0.45988(19) 0.79909(13) 0.61981(10) 0.0283(5) Uani 1 1 d . . . . .
O3 O 0.18127(19) 0.71681(13) 0.51091(10) 0.0289(5) Uani 1 1 d . . . . .
O4 O 0.40025(18) 0.70654(12) 0.54411(9) 0.0213(5) Uani 1 1 d . . . . .
H4O H 0.381838 0.680114 0.568271 0.026 Uiso 1 1 d R U . . .
O5 O 0.60562(19) 0.70226(13) 0.59317(10) 0.0271(5) Uani 1 1 d . . . . .
O6 O 0.42012(19) 0.71196(13) 0.68651(10) 0.0277(5) Uani 1 1 d . . . . .
O7 O 0.21429(19) 0.71894(13) 0.64615(10) 0.0280(5) Uani 1 1 d . . . . .
O8 O 0.2921(2) 0.59876(14) 0.68982(10) 0.0316(6) Uani 1 1 d . . . . .
O9 O 0.0846(2) 0.62372(15) 0.70324(11) 0.0392(7) Uani 1 1 d . . . . .
O10 O 0.4322(2) 0.61483(16) 0.77415(10) 0.0390(7) Uani 1 1 d . . . . .
O11 O 0.5842(2) 0.64915(15) 0.70014(11) 0.0339(6) Uani 1 1 d . . . . .
O12 O 0.2481(2) 0.67854(15) 0.41429(11) 0.0365(6) Uani 1 1 d . . . . .
O13 O 0.06556(19) 0.66506(14) 0.59806(11) 0.0332(6) Uani 1 1 d . . . . .
O14 O 0.3048(2) 0.84458(15) 0.69784(12) 0.0407(7) Uani 1 1 d . . . . .
O15 O 0.6450(2) 0.78597(16) 0.68447(12) 0.0432(7) Uani 1 1 d D . . . .
O16 O 0.5371(2) 0.78810(12) 0.51691(10) 0.0278(5) Uani 1 1 d . . . . .
O17 O 0.3351(2) 0.79650(13) 0.47860(10) 0.0299(6) Uani 1 1 d . . . . .
O18 O 0.4147(2) 0.90643(14) 0.54583(13) 0.0422(7) Uani 1 1 d . . . . .
O19 O 0.0584(2) 0.80823(16) 0.57032(14) 0.0440(7) Uani 1 1 d . . . . .
O20 O 0.45113(19) 0.66987(12) 0.45934(9) 0.0235(5) Uani 1 1 d . . . . .
O21 O 0.47732(18) 0.41316(12) 0.45104(9) 0.0224(5) Uani 1 1 d . . . . .
O22 O 0.54438(19) 0.38803(12) 0.37650(9) 0.0248(5) Uani 1 1 d . . . . .
O23 O 0.5281(2) 0.48458(13) 0.30190(9) 0.0301(6) Uani 1 1 d . . . . .
O24 O 0.66301(19) 0.66265(12) 0.49263(10) 0.0264(5) Uani 1 1 d . . . . .
O25 O 0.71318(19) 0.40495(12) 0.49857(9) 0.0252(5) Uani 1 1 d . . . . .
O26 O 0.74954(19) 0.37926(12) 0.41809(9) 0.0247(5) Uani 1 1 d . . . . .
O27 O 0.85944(19) 0.47471(13) 0.37015(10) 0.0292(5) Uani 1 1 d . . . . .
C1 C -0.0095(9) 0.6030(6) 0.7761(4) 0.139(4) Uani 1 1 d . . . . .
H1A H -0.022749 0.557431 0.759989 0.209 Uiso 1 1 calc R U . . .
H1B H -0.074574 0.622613 0.786939 0.209 Uiso 1 1 calc R U . . .
H1C H 0.038952 0.597610 0.806374 0.209 Uiso 1 1 calc R U . . .
C2 C 0.0319(10) 0.6463(5) 0.7413(4) 0.138(4) Uani 1 1 d . U . . .
H2 H -0.033687 0.656127 0.720312 0.165 Uiso 1 1 calc R U . . .
C3 C 0.0577(12) 0.7219(5) 0.7557(5) 0.175(7) Uani 1 1 d . . . . .
H3A H 0.115462 0.722891 0.781869 0.263 Uiso 1 1 calc R U . . .
H3B H -0.002922 0.743985 0.769633 0.263 Uiso 1 1 calc R U . . .
H3C H 0.076880 0.747061 0.724726 0.263 Uiso 1 1 calc R U . . .
C4 C 0.3488(9) 0.7036(5) 0.8192(4) 0.130(4) Uani 1 1 d . . . . .
H4A H 0.409235 0.733404 0.826763 0.195 Uiso 1 1 calc R U . . .
H4B H 0.300065 0.709218 0.846457 0.195 Uiso 1 1 calc R U . . .
H4C H 0.315110 0.717000 0.785720 0.195 Uiso 1 1 calc R U . . .
C5 C 0.3817(9) 0.6311(5) 0.8171(3) 0.117(3) Uani 1 1 d . U . . .
H5 H 0.314530 0.606088 0.810736 0.141 Uiso 1 1 calc R U . . .
C6 C 0.4227(10) 0.5997(6) 0.8643(3) 0.137(4) Uani 1 1 d . . . . .
H6A H 0.438180 0.550608 0.858026 0.206 Uiso 1 1 calc R U . . .
H6B H 0.371767 0.603160 0.890731 0.206 Uiso 1 1 calc R U . . .
H6C H 0.486236 0.623864 0.876373 0.206 Uiso 1 1 calc R U . . .
C7 C 0.6810(5) 0.5922(5) 0.7706(3) 0.089(2) Uani 1 1 d . . . . .
H7A H 0.661061 0.628192 0.794987 0.133 Uiso 1 1 calc R U . . .
H7B H 0.749481 0.574068 0.781623 0.133 Uiso 1 1 calc R U . . .
H7C H 0.630405 0.554338 0.769978 0.133 Uiso 1 1 calc R U . . .
C8 C 0.6843(4) 0.6231(3) 0.71735(18) 0.0461(11) Uani 1 1 d . . . . .
H8 H 0.733438 0.663282 0.719411 0.055 Uiso 1 1 calc R U . . .
C9 C 0.7225(4) 0.5717(3) 0.6787(3) 0.0673(16) Uani 1 1 d . . . . .
H9A H 0.682181 0.528655 0.680063 0.101 Uiso 1 1 calc R U . . .
H9B H 0.795643 0.561418 0.687273 0.101 Uiso 1 1 calc R U . . .
H9C H 0.714618 0.591518 0.643812 0.101 Uiso 1 1 calc R U . . .
C10 C 0.1525(7) 0.5755(4) 0.3896(3) 0.103(3) Uani 1 1 d . . . . .
H10A H 0.212517 0.547674 0.401758 0.154 Uiso 1 1 calc R U . . .
H10B H 0.116693 0.552229 0.359935 0.154 Uiso 1 1 calc R U . . .
H10C H 0.105277 0.580417 0.417573 0.154 Uiso 1 1 calc R U . . .
C11 C 0.1877(5) 0.6456(4) 0.3735(2) 0.0697(17) Uani 1 1 d . . . . .
H11 H 0.230031 0.640775 0.342541 0.084 Uiso 1 1 calc R U . . .
C12 C 0.0966(9) 0.6914(5) 0.3600(6) 0.170(7) Uani 1 1 d . . . . .
H12A H 0.037085 0.675231 0.378439 0.255 Uiso 1 1 calc R U . . .
H12B H 0.079827 0.689416 0.322562 0.255 Uiso 1 1 calc R U . . .
H12C H 0.113128 0.739365 0.370183 0.255 Uiso 1 1 calc R U . . .
C13 C -0.0130(4) 0.5945(3) 0.5287(2) 0.0575(14) Uani 1 1 d . . . . .
H13A H 0.013048 0.626409 0.502874 0.086 Uiso 1 1 calc R U . . .
H13B H -0.078632 0.574309 0.515235 0.086 Uiso 1 1 calc R U . . .
H13C H 0.037476 0.557282 0.535854 0.086 Uiso 1 1 calc R U . . .
C14 C -0.0297(3) 0.6338(3) 0.5779(3) 0.0607(15) Uani 1 1 d . . . . .
H14 H -0.043580 0.596538 0.603560 0.073 Uiso 1 1 calc R U . . .
C15 C -0.1151(4) 0.6796(4) 0.5805(3) 0.090(3) Uani 1 1 d . . . . .
H15A H -0.114878 0.700214 0.615122 0.135 Uiso 1 1 calc R U . . .
H15B H -0.179475 0.653593 0.573402 0.135 Uiso 1 1 calc R U . . .
H15C H -0.109989 0.716512 0.554602 0.135 Uiso 1 1 calc R U . . .
C16 C 0.2440(10) 0.9405(5) 0.7448(4) 0.159(5) Uani 1 1 d D U . . .
H16A H 0.269118 0.980527 0.727261 0.239 Uiso 1 1 d R U . . .
H16B H 0.232208 0.952417 0.780031 0.239 Uiso 1 1 d R U . . .
H16C H 0.180428 0.925107 0.727571 0.239 Uiso 1 1 d R U . . .
C17 C 0.3071(7) 0.8835(4) 0.7421(3) 0.112(3) Uani 1 1 d D U . . .
H17 H 0.294967 0.852175 0.772048 0.134 Uiso 1 1 calc R U . . .
C18 C 0.4104(9) 0.9158(7) 0.7506(4) 0.175(5) Uani 1 1 d D U . . .
H18A H 0.435042 0.930967 0.717277 0.263 Uiso 1 1 calc DR U . . .
H18B H 0.458849 0.881747 0.766466 0.263 Uiso 1 1 calc DR U . . .
H18C H 0.405785 0.956035 0.773610 0.263 Uiso 1 1 calc R U . . .
C19A C 0.6448(11) 0.8996(8) 0.7182(9) 0.136(6) Uani 0.470(11) 1 d D U P A 1
H19A H 0.681404 0.928104 0.744795 0.204 Uiso 0.470(11) 1 calc R U P A 1
H19B H 0.652184 0.920546 0.684040 0.204 Uiso 0.470(11) 1 calc R U P A 1
H19C H 0.571340 0.897138 0.725174 0.204 Uiso 0.470(11) 1 calc DR U P A 1
C20A C 0.6860(11) 0.8337(7) 0.7190(7) 0.099(4) Uani 0.470(11) 1 d D U P A 1
H20A H 0.663524 0.815158 0.752667 0.119 Uiso 0.470(11) 1 calc R U P A 1
C21A C 0.7914(13) 0.8399(12) 0.7287(10) 0.128(5) Uani 0.470(11) 1 d D U P A 1
H21A H 0.815395 0.833146 0.694598 0.193 Uiso 0.470(11) 1 d R U P A 1
H21B H 0.834345 0.814116 0.753358 0.193 Uiso 0.470(11) 1 d R U P A 1
H21C H 0.794365 0.888445 0.737288 0.193 Uiso 0.470(11) 1 d R U P A 1
C19B C 0.7050(15) 0.9003(7) 0.6818(9) 0.125(5) Uani 0.530(11) 1 d D U P A 2
H19D H 0.630932 0.907854 0.673997 0.187 Uiso 0.530(11) 1 calc R U P A 2
H19E H 0.744533 0.925605 0.656684 0.187 Uiso 0.530(11) 1 calc R U P A 2
H19F H 0.724194 0.917100 0.716826 0.187 Uiso 0.530(11) 1 calc R U P A 2
C20B C 0.7264(8) 0.8307(6) 0.6788(6) 0.091(4) Uani 0.530(11) 1 d D U P A 2
H20B H 0.746170 0.823418 0.642407 0.110 Uiso 0.530(11) 1 calc R U P A 2
C21B C 0.8148(13) 0.8161(10) 0.7090(9) 0.128(5) Uani 0.530(11) 1 d D U P A 2
H21D H 0.796216 0.801028 0.743415 0.192 Uiso 0.530(11) 1 calc R U P A 2
H21E H 0.857999 0.857866 0.712210 0.192 Uiso 0.530(11) 1 calc R U P A 2
H21F H 0.853243 0.778867 0.692680 0.192 Uiso 0.530(11) 1 calc R U P A 2
C22 C 0.6946(8) 0.8473(6) 0.5302(5) 0.155(5) Uani 1 1 d . U . . .
H22A H 0.674094 0.843249 0.565939 0.232 Uiso 1 1 calc R U . . .
H22B H 0.723343 0.893743 0.524777 0.232 Uiso 1 1 calc R U . . .
H22C H 0.747005 0.812059 0.523769 0.232 Uiso 1 1 calc R U . . .
C23 C 0.6057(4) 0.8369(2) 0.4950(2) 0.0569(14) Uani 1 1 d . U . . .
H23 H 0.568400 0.882332 0.491525 0.068 Uiso 1 1 calc R U . . .
C24 C 0.6314(8) 0.8147(3) 0.4417(3) 0.112(3) Uani 1 1 d . U . . .
H24A H 0.680456 0.775882 0.444265 0.168 Uiso 1 1 calc R U . . .
H24B H 0.662322 0.853784 0.423871 0.168 Uiso 1 1 calc R U . . .
H24C H 0.568111 0.799848 0.422148 0.168 Uiso 1 1 calc R U . . .
C25 C 0.3392(10) 0.8338(5) 0.3905(3) 0.137(5) Uani 1 1 d . . . . .
H25A H 0.412792 0.821965 0.394663 0.205 Uiso 1 1 calc R U . . .
H25B H 0.330257 0.875013 0.368352 0.205 Uiso 1 1 calc R U . . .
H25C H 0.300855 0.794703 0.374532 0.205 Uiso 1 1 calc R U . . .
C26 C 0.2995(6) 0.8488(3) 0.4421(2) 0.0652(16) Uani 1 1 d . . . . .
H26 H 0.338076 0.891549 0.453838 0.078 Uiso 1 1 calc R U . . .
C27 C 0.1934(8) 0.8669(6) 0.4467(6) 0.170(5) Uani 1 1 d . U . . .
H27A H 0.154371 0.825390 0.455626 0.254 Uiso 1 1 calc R U . . .
H27B H 0.164844 0.885853 0.413700 0.254 Uiso 1 1 calc R U . . .
H27C H 0.188344 0.901963 0.473981 0.254 Uiso 1 1 calc R U . . .
C28 C 0.4900(12) 0.9950(5) 0.5965(4) 0.165(5) Uani 1 1 d . U . . .
H28A H 0.496967 1.045712 0.597796 0.247 Uiso 1 1 calc R U . . .
H28B H 0.553124 0.974560 0.583845 0.247 Uiso 1 1 calc R U . . .
H28C H 0.479120 0.977157 0.631245 0.247 Uiso 1 1 calc R U . . .
C29 C 0.3993(7) 0.9758(3) 0.5604(3) 0.090(2) Uani 1 1 d . U . . .
H29 H 0.402289 1.005213 0.528669 0.108 Uiso 1 1 calc R U . . .
C30 C 0.3038(9) 0.9874(4) 0.5812(5) 0.158(4) Uani 1 1 d . U . . .
H30A H 0.248238 0.977424 0.554938 0.237 Uiso 1 1 calc R U . . .
H30B H 0.299294 1.036042 0.592214 0.237 Uiso 1 1 calc R U . . .
H30C H 0.296845 0.956850 0.611203 0.237 Uiso 1 1 calc R U . . .
C31 C 0.0333(11) 0.8841(7) 0.6411(5) 0.163(5) Uani 1 1 d . . . . .
H31A H -0.012475 0.920516 0.653204 0.245 Uiso 1 1 calc R U . . .
H31B H 0.034437 0.844849 0.665327 0.245 Uiso 1 1 calc R U . . .
H31C H 0.103407 0.902832 0.639384 0.245 Uiso 1 1 calc R U . . .
C32 C -0.0058(7) 0.8597(4) 0.5878(4) 0.122(4) Uani 1 1 d D . . . .
H32 H -0.074303 0.837222 0.592279 0.146 Uiso 1 1 calc R U . . .
C33 C -0.0250(7) 0.9169(4) 0.5551(4) 0.123(4) Uani 1 1 d D . . . .
H33A H 0.040124 0.940978 0.549659 0.184 Uiso 1 1 calc R U . . .
H33B H -0.072710 0.948941 0.571026 0.184 Uiso 1 1 calc R U . . .
H33C H -0.055894 0.900807 0.521711 0.184 Uiso 1 1 calc R U . . .
C34 C 0.4700(3) 0.62386(18) 0.42007(13) 0.0232(7) Uani 1 1 d . . . . .
C35 C 0.4847(3) 0.64667(19) 0.36997(14) 0.0300(8) Uani 1 1 d . . . . .
H35 H 0.481393 0.694964 0.362247 0.036 Uiso 1 1 calc R U . . .
C36 C 0.5043(3) 0.5994(2) 0.33117(14) 0.0325(8) Uani 1 1 d . . . . .
H36 H 0.513458 0.615864 0.297107 0.039 Uiso 1 1 calc R U . . .
C37 C 0.5108(3) 0.52812(19) 0.34110(13) 0.0260(7) Uani 1 1 d . . . . .
C38 C 0.4964(3) 0.50519(17) 0.39196(13) 0.0216(7) Uani 1 1 d . . . . .
C39 C 0.4742(3) 0.55313(17) 0.43049(13) 0.0212(7) Uani 1 1 d . . . . .
H39 H 0.461850 0.536984 0.464301 0.025 Uiso 1 1 calc R U . . .
C40 C 0.5061(2) 0.43174(17) 0.40645(12) 0.0200(6) Uani 1 1 d . . . . .
C41 C 0.7153(3) 0.61616(18) 0.46391(14) 0.0252(7) Uani 1 1 d . . . . .
C42 C 0.7116(3) 0.54593(18) 0.47550(14) 0.0237(7) Uani 1 1 d . . . . .
H42 H 0.677376 0.530642 0.504962 0.028 Uiso 1 1 calc R U . . .
C43 C 0.7579(3) 0.49764(18) 0.44408(13) 0.0229(7) Uani 1 1 d . . . . .
C44 C 0.8132(3) 0.51920(19) 0.40140(14) 0.0258(7) Uani 1 1 d . . . . .
C45 C 0.8214(3) 0.5908(2) 0.39302(15) 0.0331(8) Uani 1 1 d . . . . .
H45 H 0.862207 0.606979 0.366130 0.040 Uiso 1 1 calc R U . . .
C46 C 0.7716(3) 0.63872(19) 0.42293(16) 0.0318(8) Uani 1 1 d . . . . .
H46 H 0.776004 0.686974 0.415437 0.038 Uiso 1 1 calc R U . . .
C47 C 0.7410(2) 0.42294(18) 0.45408(13) 0.0219(7) Uani 1 1 d . . . . .

loop_
_atom_site_aniso_label
_atom_site_aniso_U_11
_atom_site_aniso_U_22
_atom_site_aniso_U_33
_atom_site_aniso_U_23
_atom_site_aniso_U_13
_atom_site_aniso_U_12
Ti1 0.0305(3) 0.0182(3) 0.0291(3) -0.0081(2) 0.0054(3) 0.0015(2)
Ti2 0.0344(3) 0.0118(3) 0.0338(4) -0.0025(2) 0.0071(3) 0.0009(2)
Ti3 0.0269(3) 0.0243(3) 0.0339(4) -0.0042(3) 0.0023(3) 0.0050(2)
Ti4 0.0322(3) 0.0171(3) 0.0239(3) 0.0011(2) 0.0024(2) 0.0038(2)
Ti5 0.0274(3) 0.0118(3) 0.0256(3) -0.0010(2) 0.0059(2) -0.0005(2)
Ti6 0.0279(3) 0.0253(3) 0.0286(3) -0.0093(3) 0.0001(3) -0.0010(2)
Ti7 0.0387(4) 0.0233(3) 0.0197(3) -0.0040(2) 0.0036(3) 0.0026(3)
Ti8 0.0335(3) 0.0232(3) 0.0292(3) -0.0063(3) 0.0127(3) -0.0031(3)
O1 0.0330(13) 0.0195(12) 0.0328(14) -0.0027(10) 0.0051(11) 0.0052(10)
O2 0.0311(13) 0.0199(12) 0.0342(14) -0.0094(10) 0.0042(10) -0.0014(10)
O3 0.0301(13) 0.0235(13) 0.0327(14) -0.0016(10) -0.0008(10) 0.0049(10)
O4 0.0279(12) 0.0123(11) 0.0240(12) -0.0012(9) 0.0048(9) 0.0001(9)
O5 0.0271(12) 0.0221(12) 0.0321(13) -0.0043(10) 0.0030(10) -0.0002(10)
O6 0.0329(13) 0.0228(13) 0.0277(13) -0.0080(10) 0.0029(10) 0.0008(10)
O7 0.0308(13) 0.0236(13) 0.0300(13) -0.0068(10) 0.0055(10) 0.0013(10)
O8 0.0420(15) 0.0284(14) 0.0254(13) -0.0014(10) 0.0094(11) -0.0018(11)
O9 0.0458(16) 0.0349(15) 0.0392(16) -0.0094(12) 0.0217(13) -0.0017(12)
O10 0.0553(18) 0.0385(16) 0.0233(13) -0.0066(12) 0.0043(12) 0.0060(13)
O11 0.0335(14) 0.0332(15) 0.0342(14) -0.0067(11) -0.0049(11) 0.0038(11)
O12 0.0431(15) 0.0357(15) 0.0298(14) -0.0026(12) -0.0037(12) 0.0049(12)
O13 0.0267(13) 0.0307(14) 0.0424(15) -0.0096(12) 0.0037(11) -0.0002(11)
O14 0.0486(17) 0.0309(15) 0.0434(16) -0.0166(13) 0.0085(13) 0.0030(13)
O15 0.0400(16) 0.0413(17) 0.0478(17) -0.0180(14) -0.0023(13) -0.0073(13)
O16 0.0362(13) 0.0127(11) 0.0354(14) 0.0009(10) 0.0108(11) -0.0033(10)
O17 0.0404(14) 0.0185(12) 0.0310(13) 0.0048(10) 0.0036(11) 0.0055(11)
O18 0.0577(18) 0.0133(13) 0.0573(19) -0.0032(12) 0.0182(15) 0.0013(12)
O19 0.0363(15) 0.0338(16) 0.062(2) -0.0056(14) 0.0051(14) 0.0113(12)
O20 0.0349(13) 0.0129(11) 0.0232(12) -0.0005(9) 0.0052(10) 0.0006(9)
O21 0.0322(12) 0.0140(11) 0.0215(11) 0.0001(9) 0.0050(9) 0.0003(9)
O22 0.0327(13) 0.0190(12) 0.0229(12) -0.0018(9) 0.0042(10) 0.0027(10)
O23 0.0476(15) 0.0246(13) 0.0183(12) -0.0019(10) 0.0025(10) 0.0050(11)
O24 0.0314(12) 0.0157(11) 0.0331(13) -0.0011(10) 0.0109(10) 0.0007(10)
O25 0.0313(12) 0.0195(12) 0.0252(12) -0.0015(10) 0.0056(10) -0.0007(10)
O26 0.0301(12) 0.0183(12) 0.0260(12) -0.0042(10) 0.0043(10) -0.0017(9)
O27 0.0315(13) 0.0248(13) 0.0327(13) -0.0046(11) 0.0134(10) -0.0039(10)
C1 0.153(9) 0.181(11) 0.092(6) 0.042(7) 0.083(6) 0.025(8)
C2 0.201(8) 0.109(6) 0.116(6) -0.039(5) 0.110(6) -0.025(6)
C3 0.285(17) 0.085(7) 0.168(11) -0.079(7) 0.122(11) -0.024(8)
C4 0.190(11) 0.097(6) 0.108(7) -0.036(5) 0.057(7) 0.052(7)
C5 0.193(8) 0.110(6) 0.054(4) 0.002(4) 0.045(4) 0.050(5)
C6 0.216(12) 0.157(10) 0.040(4) 0.020(5) 0.023(5) 0.004(9)
C7 0.062(4) 0.142(7) 0.061(4) 0.012(4) -0.014(3) 0.036(4)
C8 0.042(2) 0.049(3) 0.046(3) -0.010(2) -0.0116(19) 0.010(2)
C9 0.048(3) 0.074(4) 0.078(4) -0.024(3) -0.003(3) 0.021(3)
C10 0.114(6) 0.077(5) 0.111(6) -0.043(5) -0.035(5) -0.012(4)
C11 0.077(4) 0.089(5) 0.040(3) -0.018(3) -0.021(3) -0.003(3)
C12 0.155(10) 0.095(7) 0.243(15) -0.011(8) -0.142(11) 0.018(6)
C13 0.044(3) 0.060(3) 0.067(3) -0.026(3) -0.011(2) 0.001(2)
C14 0.026(2) 0.068(4) 0.088(4) -0.040(3) 0.000(2) -0.005(2)
C15 0.037(3) 0.121(6) 0.112(6) -0.049(5) -0.004(3) 0.009(3)
C16 0.231(10) 0.123(7) 0.125(7) -0.072(6) 0.027(7) 0.064(7)
C17 0.180(7) 0.072(4) 0.088(4) -0.043(4) 0.050(5) -0.009(4)
C18 0.238(12) 0.185(11) 0.103(7) -0.045(7) 0.013(8) -0.107(10)
C19A 0.175(14) 0.089(10) 0.142(13) -0.061(10) -0.017(11) 0.013(10)
C20A 0.092(7) 0.088(7) 0.116(9) -0.071(7) -0.009(6) -0.028(6)
C21A 0.103(9) 0.140(10) 0.140(11) -0.077(9) -0.019(8) -0.037(8)
C19B 0.123(9) 0.094(8) 0.158(11) -0.036(9) 0.018(8) -0.032(8)
C20B 0.066(6) 0.087(7) 0.121(9) -0.053(7) 0.003(6) -0.040(6)
C21B 0.085(8) 0.140(11) 0.156(12) -0.073(9) -0.021(8) -0.037(8)
C22 0.102(6) 0.138(8) 0.219(11) 0.055(8) -0.040(7) -0.081(6)
C23 0.061(3) 0.022(2) 0.091(4) 0.011(2) 0.035(3) -0.006(2)
C24 0.183(8) 0.042(3) 0.123(6) 0.027(4) 0.113(6) 0.018(4)
C25 0.244(13) 0.109(7) 0.056(4) 0.040(5) -0.005(6) -0.051(8)
C26 0.112(5) 0.032(3) 0.050(3) 0.016(2) -0.008(3) 0.018(3)
C27 0.104(7) 0.148(9) 0.254(13) 0.102(9) -0.014(8) 0.064(7)
C28 0.268(13) 0.082(6) 0.136(8) -0.054(6) -0.060(9) -0.009(7)
C29 0.143(6) 0.021(3) 0.111(5) -0.016(3) 0.059(5) -0.004(3)
C30 0.188(9) 0.050(4) 0.252(10) -0.005(6) 0.144(8) 0.026(5)
C31 0.188(13) 0.151(11) 0.155(11) -0.079(9) 0.049(9) 0.009(9)
C32 0.094(6) 0.065(5) 0.207(12) -0.021(6) 0.007(7) 0.034(4)
C33 0.088(5) 0.047(4) 0.229(12) 0.010(5) -0.019(6) 0.026(4)
C34 0.0309(17) 0.0166(16) 0.0223(17) -0.0001(13) 0.0030(13) 0.0016(13)
C35 0.046(2) 0.0167(17) 0.0274(18) 0.0059(14) 0.0058(16) 0.0041(15)
C36 0.051(2) 0.0247(19) 0.0220(18) 0.0045(14) 0.0056(16) 0.0044(16)
C37 0.0359(19) 0.0229(18) 0.0191(16) -0.0005(13) 0.0013(14) 0.0022(14)
C38 0.0271(16) 0.0180(16) 0.0197(16) 0.0003(13) 0.0017(12) 0.0004(13)
C39 0.0277(16) 0.0163(16) 0.0199(16) 0.0007(13) 0.0023(12) 0.0003(13)
C40 0.0241(15) 0.0168(16) 0.0190(15) -0.0021(12) -0.0006(12) 0.0015(12)
C41 0.0284(17) 0.0199(17) 0.0278(18) -0.0019(14) 0.0057(14) 0.0000(13)
C42 0.0249(16) 0.0196(17) 0.0272(17) 0.0009(14) 0.0067(13) -0.0029(13)
C43 0.0228(16) 0.0207(17) 0.0256(17) 0.0000(13) 0.0038(13) -0.0013(13)
C44 0.0271(17) 0.0213(17) 0.0298(18) -0.0043(14) 0.0071(14) -0.0010(13)
C45 0.041(2) 0.0267(19) 0.033(2) 0.0000(16) 0.0159(16) -0.0047(16)
C46 0.042(2) 0.0169(17) 0.038(2) 0.0009(15) 0.0146(17) -0.0020(15)
C47 0.0168(14) 0.0231(17) 0.0257(17) -0.0023(14) 0.0020(12) 0.0003(12)

loop_
_atom_type_symbol
_atom_type_description
_atom_type_scat_dispersion_real
_atom_type_scat_dispersion_imag
_atom_type_scat_source
C C 0.0181 0.0091 'International Tables Vol C Tables 4.2.6.8 and 6.1.1.4'
O O 0.0492 0.0322 'International Tables Vol C Tables 4.2.6.8 and 6.1.1.4'
Ti Ti 0.2191 1.8069 'International Tables Vol C Tables 4.2.6.8 and 6.1.1.4'
H H 0.0000 0.0000 'International Tables Vol C Tables 4.2.6.8 and 6.1.1.4'

loop_
_geom_angle_atom_site_label_1
_geom_angle_atom_site_label_2
_geom_angle_atom_site_label_3
_geom_angle
_geom_angle_site_symmetry_1
_geom_angle_site_symmetry_3
O14 Ti1 O7 109.27(13) . .
O14 Ti1 O6 109.79(13) . .
O7 Ti1 O6 97.07(12) . .
O14 Ti1 O1 108.73(13) . .
O7 Ti1 O1 79.79(11) . .
O6 Ti1 O1 140.05(11) . .
O14 Ti1 O2 108.88(13) . .
O7 Ti1 O2 140.37(11) . .
O6 Ti1 O2 79.75(11) . .
O1 Ti1 O2 78.28(11) . .
O18 Ti2 O1 102.23(13) . .
O18 Ti2 O2 101.13(14) . .
O1 Ti2 O2 82.00(11) . .
O18 Ti2 O17 98.17(13) . .
O1 Ti2 O17 93.17(11) . .
O2 Ti2 O17 160.68(11) . .
O18 Ti2 O16 98.09(12) . .
O1 Ti2 O16 159.68(10) . .
O2 Ti2 O16 93.85(11) . .
O17 Ti2 O16 84.20(11) . .
O18 Ti2 O4 170.25(12) . .
O1 Ti2 O4 85.69(10) . .
O2 Ti2 O4 85.47(10) . .
O17 Ti2 O4 75.49(10) . .
O16 Ti2 O4 74.12(9) . .
O19 Ti3 O3 107.28(14) . .
O19 Ti3 O13 99.17(13) . .
O3 Ti3 O13 103.47(12) . .
O19 Ti3 O7 117.67(14) . .
O3 Ti3 O7 134.49(11) . .
O13 Ti3 O7 76.97(11) . .
O19 Ti3 O1 96.19(13) . .
O3 Ti3 O1 92.84(11) . .
O13 Ti3 O1 153.04(12) . .
O7 Ti3 O1 76.29(11) . .
O12 Ti4 O3 101.30(13) . .
O12 Ti4 O17 105.57(13) . .
O3 Ti4 O17 88.23(11) . .
O12 Ti4 O25 94.54(12) . 3_666
O3 Ti4 O25 89.05(11) . 3_666
O17 Ti4 O25 159.85(11) . 3_666
O12 Ti4 O20 93.63(12) . .
O3 Ti4 O20 164.76(11) . .
O17 Ti4 O20 90.70(10) . .
O25 Ti4 O20 86.72(10) 3_666 .
O12 Ti4 O4 164.03(12) . .
O3 Ti4 O4 94.63(10) . .
O17 Ti4 O4 75.82(10) . .
O25 Ti4 O4 84.51(10) 3_666 .
O20 Ti4 O4 70.40(9) . .
O24 Ti5 O5 102.42(12) . .
O24 Ti5 O16 104.54(11) . .
O5 Ti5 O16 88.69(11) . .
O24 Ti5 O21 93.80(10) . 3_666
O5 Ti5 O21 87.70(10) . 3_666
O16 Ti5 O21 161.65(10) . 3_666
O24 Ti5 O4 162.81(11) . .
O5 Ti5 O4 94.75(10) . .
O16 Ti5 O4 76.24(10) . .
O21 Ti5 O4 86.14(9) 3_666 .
O24 Ti5 O20 91.88(11) . .
O5 Ti5 O20 165.54(10) . .
O16 Ti5 O20 89.80(10) . .
O21 Ti5 O20 89.24(9) 3_666 .
O4 Ti5 O20 70.93(9) . .
O15 Ti6 O5 106.82(13) . .
O15 Ti6 O11 96.20(14) . .
O5 Ti6 O11 104.06(12) . .
O15 Ti6 O2 98.27(13) . .
O5 Ti6 O2 93.13(11) . .
O11 Ti6 O2 153.24(12) . .
O15 Ti6 O6 118.75(13) . .
O5 Ti6 O6 134.20(11) . .
O11 Ti6 O6 76.55(11) . .
O2 Ti6 O6 76.77(11) . .
O10 Ti7 O8 99.53(13) . .
O10 Ti7 O23 99.53(12) . 3_666
O8 Ti7 O23 98.31(12) . 3_666
O10 Ti7 O6 100.13(12) . .
O8 Ti7 O6 89.95(11) . .
O23 Ti7 O6 157.07(11) 3_666 .
O10 Ti7 O11 95.21(13) . .
O8 Ti7 O11 158.65(12) . .
O23 Ti7 O11 94.35(12) 3_666 .
O6 Ti7 O11 72.22(11) . .
O10 Ti7 O22 170.43(13) . 3_666
O8 Ti7 O22 89.33(11) . 3_666
O23 Ti7 O22 82.63(10) 3_666 3_666
O6 Ti7 O22 76.09(9) . 3_666
O11 Ti7 O22 75.29(10) . 3_666
O9 Ti8 O8 100.26(14) . .
O9 Ti8 O27 99.30(12) . 3_666
O8 Ti8 O27 97.52(12) . 3_666
O9 Ti8 O7 100.63(12) . .
O8 Ti8 O7 89.82(11) . .
O27 Ti8 O7 157.15(11) 3_666 .
O9 Ti8 O13 93.19(13) . .
O8 Ti8 O13 159.84(12) . .
O27 Ti8 O13 95.02(12) 3_666 .
O7 Ti8 O13 72.87(11) . .
O9 Ti8 O26 168.57(13) . 3_666
O8 Ti8 O26 90.69(11) . 3_666
O27 Ti8 O26 82.35(10) 3_666 3_666
O7 Ti8 O26 75.93(9) . 3_666
O13 Ti8 O26 75.38(10) . 3_666
Ti2 O1 Ti1 99.84(12) . .
Ti2 O1 Ti3 135.67(14) . .
Ti1 O1 Ti3 99.64(12) . .
Ti2 O2 Ti1 99.19(12) . .
Ti2 O2 Ti6 135.25(13) . .
Ti1 O2 Ti6 99.72(12) . .
Ti3 O3 Ti4 135.80(15) . .
Ti5 O4 Ti2 101.37(10) . .
Ti5 O4 Ti4 110.25(10) . .
Ti2 O4 Ti4 100.12(10) . .
Ti6 O5 Ti5 135.11(14) . .
Ti1 O6 Ti6 103.75(12) . .
Ti1 O6 Ti7 142.14(14) . .
Ti6 O6 Ti7 101.42(11) . .
Ti1 O7 Ti3 104.27(12) . .
Ti1 O7 Ti8 141.86(14) . .
Ti3 O7 Ti8 100.37(11) . .
Ti8 O8 Ti7 153.22(16) . .
C2 O9 Ti8 163.5(5) . .
C5 O10 Ti7 148.9(5) . .
C8 O11 Ti6 127.1(3) . .
C8 O11 Ti7 132.9(3) . .
Ti6 O11 Ti7 99.29(12) . .
C11 O12 Ti4 158.7(4) . .
C14 O13 Ti3 134.5(3) . .
C14 O13 Ti8 124.5(3) . .
Ti3 O13 Ti8 99.22(11) . .
C17 O14 Ti1 160.7(5) . .
C20A O15 Ti6 159.4(8) . .
C20B O15 Ti6 147.0(6) . .
C23 O16 Ti5 130.3(3) . .
C23 O16 Ti2 124.3(3) . .
Ti5 O16 Ti2 105.28(11) . .
C26 O17 Ti4 127.2(3) . .
C26 O17 Ti2 125.6(3) . .
Ti4 O17 Ti2 105.70(12) . .
C29 O18 Ti2 155.6(4) . .
C32 O19 Ti3 156.4(5) . .
C34 O20 Ti4 121.3(2) . .
C34 O20 Ti5 124.8(2) . .
Ti4 O20 Ti5 108.33(10) . .
C40 O21 Ti5 125.6(2) . 3_666
C40 O22 Ti7 132.1(2) . 3_666
C37 O23 Ti7 136.6(2) . 3_666
C41 O24 Ti5 150.3(2) . .
C47 O25 Ti4 124.6(2) . 3_666
C47 O26 Ti8 132.4(2) . 3_666
C44 O27 Ti8 133.5(2) . 3_666
O9 C2 C1 122.7(9) . .
O9 C2 C3 112.5(7) . .
C1 C2 C3 120.7(9) . .
O10 C5 C6 115.2(8) . .
O10 C5 C4 114.0(7) . .
C6 C5 C4 117.7(9) . .
O11 C8 C7 110.4(4) . .
O11 C8 C9 110.4(4) . .
C7 C8 C9 112.0(5) . .
O12 C11 C10 111.1(5) . .
O12 C11 C12 107.6(6) . .
C10 C11 C12 110.3(8) . .
C15 C14 O13 112.2(5) . .
C15 C14 C13 120.1(6) . .
O13 C14 C13 110.6(4) . .
O14 C17 C16 119.7(8) . .
O14 C17 C18 109.2(7) . .
C16 C17 C18 101.3(10) . .
O15 C20A C19A 118.3(13) . .
O15 C20A C21A 121.4(13) . .
C19A C20A C21A 107.6(12) . .
C19B C20B O15 116.5(12) . .
C19B C20B C21B 109.4(11) . .
O15 C20B C21B 115.5(13) . .
O16 C23 C22 109.5(6) . .
O16 C23 C24 110.7(5) . .
C22 C23 C24 114.1(8) . .
C27 C26 O17 112.9(6) . .
C27 C26 C25 120.5(9) . .
O17 C26 C25 109.9(6) . .
C30 C29 O18 113.5(6) . .
C30 C29 C28 113.6(10) . .
O18 C29 C28 106.4(7) . .
O19 C32 C33 116.9(8) . .
O19 C32 C31 110.0(8) . .
C33 C32 C31 110.2(9) . .
O20 C34 C39 119.5(3) . .
O20 C34 C35 121.5(3) . .
C39 C34 C35 118.9(3) . .
C36 C35 C34 120.5(3) . .
C35 C36 C37 121.5(3) . .
O23 C37 C36 118.9(3) . .
O23 C37 C38 123.1(3) . .
C36 C37 C38 118.0(3) . .
C39 C38 C37 120.1(3) . .
C39 C38 C40 118.1(3) . .
C37 C38 C40 121.7(3) . .
C34 C39 C38 121.0(3) . .
O22 C40 O21 120.7(3) . .
O22 C40 C38 121.0(3) . .
O21 C40 C38 118.2(3) . .
O24 C41 C42 119.7(3) . .
O24 C41 C46 120.6(3) . .
C42 C41 C46 119.7(3) . .
C41 C42 C43 120.2(3) . .
C42 C43 C44 121.0(3) . .
C42 C43 C47 118.2(3) . .
C44 C43 C47 120.6(3) . .
O27 C44 C45 119.6(3) . .
O27 C44 C43 123.2(3) . .
C45 C44 C43 117.2(3) . .
C46 C45 C44 121.7(3) . .
C45 C46 C41 120.0(3) . .
O26 C47 O25 121.8(3) . .
O26 C47 C43 119.8(3) . .
O25 C47 C43 118.3(3) . .

loop_
_geom_bond_atom_site_label_1
_geom_bond_atom_site_label_2
_geom_bond_distance
_geom_bond_site_symmetry_2
Ti1 O14 1.764(3) .
Ti1 O7 1.875(3) .
Ti1 O6 1.875(3) .
Ti1 O1 1.984(3) .
Ti1 O2 1.990(3) .
Ti2 O18 1.771(3) .
Ti2 O1 1.905(3) .
Ti2 O2 1.918(3) .
Ti2 O17 2.043(3) .
Ti2 O16 2.055(3) .
Ti2 O4 2.090(2) .
Ti3 O19 1.773(3) .
Ti3 O3 1.797(3) .
Ti3 O13 1.959(3) .
Ti3 O7 1.994(3) .
Ti3 O1 2.015(3) .
Ti4 O12 1.752(3) .
Ti4 O3 1.855(3) .
Ti4 O17 2.001(3) .
Ti4 O25 2.033(2) 3_666
Ti4 O20 2.100(2) .
Ti4 O4 2.114(2) .
Ti5 O24 1.804(2) .
Ti5 O5 1.850(3) .
Ti5 O16 1.985(2) .
Ti5 O21 2.030(2) 3_666
Ti5 O4 2.061(2) .
Ti5 O20 2.125(3) .
Ti6 O15 1.772(3) .
Ti6 O5 1.811(3) .
Ti6 O11 1.962(3) .
Ti6 O2 1.996(3) .
Ti6 O6 1.997(3) .
Ti7 O10 1.788(3) .
Ti7 O8 1.842(3) .
Ti7 O23 1.893(3) 3_666
Ti7 O6 2.031(3) .
Ti7 O11 2.127(3) .
Ti7 O22 2.149(2) 3_666
Ti8 O9 1.777(3) .
Ti8 O8 1.836(3) .
Ti8 O27 1.901(3) 3_666
Ti8 O7 2.037(3) .
Ti8 O13 2.105(3) .
Ti8 O26 2.147(2) 3_666
O9 C2 1.305(8) .
O10 C5 1.357(8) .
O11 C8 1.437(5) .
O12 C11 1.425(6) .
O13 C14 1.443(5) .
O14 C17 1.367(7) .
O15 C20A 1.365(9) .
O15 C20B 1.375(10) .
O16 C23 1.432(5) .
O17 C26 1.437(5) .
O18 C29 1.403(6) .
O19 C32 1.387(8) .
O20 C34 1.379(4) .
O21 C40 1.283(4) .
O22 C40 1.263(4) .
O23 C37 1.343(4) .
O24 C41 1.367(4) .
O25 C47 1.273(4) .
O26 C47 1.263(4) .
O27 C44 1.341(4) .
C1 C2 1.358(12) .
C2 C3 1.531(13) .
C4 C5 1.460(11) .
C5 C6 1.436(12) .
C7 C8 1.502(8) .
C8 C9 1.509(7) .
C10 C11 1.490(11) .
C11 C12 1.497(11) .
C13 C14 1.506(7) .
C14 C15 1.419(8) .
C16 C17 1.371(8) .
C17 C18 1.480(8) .
C19A C20A 1.375(11) .
C20A C21A 1.379(11) .
C19B C20B 1.369(11) .
C20B C21B 1.376(11) .
C22 C23 1.440(11) .
C23 C24 1.497(9) .
C25 C26 1.484(11) .
C26 C27 1.431(12) .
C28 C29 1.502(14) .
C29 C30 1.396(12) .
C31 C32 1.515(15) .
C32 C33 1.400(8) .
C34 C39 1.386(5) .
C34 C35 1.391(5) .
C35 C36 1.388(5) .
C36 C37 1.395(5) .
C37 C38 1.409(5) .
C38 C39 1.399(5) .
C38 C40 1.464(5) .
C41 C42 1.384(5) .
C41 C46 1.391(5) .
C42 C43 1.393(5) .
C43 C44 1.412(5) .
C43 C47 1.478(5) .
C44 C45 1.398(5) .
C45 C46 1.386(5) .

loop_
_geom_hbond_atom_site_label_D
_geom_hbond_atom_site_label_H
_geom_hbond_atom_site_label_A
_geom_hbond_distance_DH
_geom_hbond_distance_HA
_geom_hbond_distance_DA
_geom_hbond_angle_DHA
_geom_hbond_site_symmetry_A
O4 H4O O22 0.85 2.12 2.803(3) 136.7 3_666
O4 H4O O26 0.85 2.10 2.769(3) 135.6 3_666
